data_2218878
loop_
_publ_author_name
'Gowda, B. Thimme'
'Foro, Sabine'
'Sowmya, B. P.'
'Fuess, Hartmut'

_publ_section_title
;
 <i>N</i>-(2-Chlorophenyl)-2-methylbenzamide
;
_journal_coeditor_code BG2196
_journal_issue 8
_journal_name_full 'Acta Crystallographica Section E'
_journal_page_first o1421
_journal_paper_doi 10.1107/S1600536808020229
_journal_volume 64
_journal_year 2008
_chemical_formula_iupac 'C14 H12 Cl N O'
_chemical_formula_moiety 'C14 H12 Cl N O'
_chemical_formula_sum 'C14 H12 Cl N O'
_chemical_formula_weight 245.70
_chemical_name_systematic
;
<i>N</i>-(2-Chlorophenyl)-2-methylbenzamide
;
_space_group_IT_number 14
_symmetry_cell_setting monoclinic
_symmetry_space_group_name_Hall '-P 2yn'
_symmetry_space_group_name_H-M 'P 1 21/n 1'
_atom_sites_solution_hydrogens geom
_atom_sites_solution_primary direct
_atom_sites_solution_secondary difmap
_audit_creation_method SHELXL97
_cell_angle_alpha 90.00
_cell_angle_beta 90.373(6)
_cell_angle_gamma 90.00
_cell_formula_units_Z 4
_cell_length_a 4.8881(4)
_cell_length_b 24.318(2)
_cell_length_c 10.0562(8)
_cell_measurement_reflns_used 25
_cell_measurement_temperature 299(2)
_cell_measurement_theta_max 21.59
_cell_measurement_theta_min 7.28
_cell_volume 1195.34(17)
_computing_cell_refinement 'CAD-4-PC Software (Enraf--Nonius, 1996)'
_computing_data_collection 'CAD-4-PC Software (Enraf--Nonius, 1996)'
_computing_data_reduction 'REDU4 (Stoe & Cie, 1987)'
_computing_molecular_graphics 'PLATON (Spek, 2003)'
_computing_publication_material 'SHELXL97 (Sheldrick, 2008)'
_computing_structure_refinement 'SHELXL97 (Sheldrick, 2008)'
_computing_structure_solution 'SHELXS97 (Sheldrick, 2008)'
_diffrn_ambient_temperature 299(2)
_diffrn_measured_fraction_theta_full 1.000
_diffrn_measured_fraction_theta_max 1.000
_diffrn_measurement_device_type 'Enraf--Nonius CAD-4'
_diffrn_measurement_method \w/2\q
_diffrn_radiation_monochromator graphite
_diffrn_radiation_source 'fine-focus sealed tube'
_diffrn_radiation_type CuK\a
_diffrn_radiation_wavelength 1.54180
_diffrn_reflns_av_R_equivalents 0.0501
_diffrn_reflns_av_sigmaI/netI 0.0298
_diffrn_reflns_limit_h_max 5
_diffrn_reflns_limit_h_min -5
_diffrn_reflns_limit_k_max 0
_diffrn_reflns_limit_k_min -29
_diffrn_reflns_limit_l_max 1
_diffrn_reflns_limit_l_min -12
_diffrn_reflns_number 2264
_diffrn_reflns_theta_full 66.93
_diffrn_reflns_theta_max 66.93
_diffrn_reflns_theta_min 3.64
_diffrn_standards_decay_% 1.5
_diffrn_standards_interval_time 120
_diffrn_standards_number 3
_exptl_absorpt_coefficient_mu 2.672
_exptl_absorpt_correction_T_max 0.8780
_exptl_absorpt_correction_T_min 0.6950
_exptl_absorpt_correction_type psi-scan
_exptl_absorpt_process_details '(North <i>et al.</i>,  1968)'
_exptl_crystal_colour colourless
_exptl_crystal_density_diffrn 1.365
_exptl_crystal_density_method 'not measured'
_exptl_crystal_description rod
_exptl_crystal_F_000 512
_exptl_crystal_size_max 0.55
_exptl_crystal_size_mid 0.13
_exptl_crystal_size_min 0.05
_refine_diff_density_max 0.585
_refine_diff_density_min -0.636
_refine_ls_extinction_method none
_refine_ls_goodness_of_fit_ref 1.494
_refine_ls_hydrogen_treatment mixed
_refine_ls_matrix_type full
_refine_ls_number_parameters 158
_refine_ls_number_reflns 2126
_refine_ls_number_restraints 0
_refine_ls_restrained_S_all 1.494
_refine_ls_R_factor_all 0.1014
_refine_ls_R_factor_gt 0.0671
_refine_ls_shift/su_max 0.000
_refine_ls_shift/su_mean 0.000
_refine_ls_structure_factor_coef Fsqd
_refine_ls_weighting_details 'calc w = 1/[\s^2^(Fo^2^)+(0.2P)^2^] where P=(Fo^2^+2Fc^2^)/3'
_refine_ls_weighting_scheme calc
_refine_ls_wR_factor_gt 0.2438
_refine_ls_wR_factor_ref 0.3326
_reflns_number_gt 1695
_reflns_number_total 2126
_reflns_threshold_expression I>2\s(I)
_cod_data_source_file bg2196.cif
_cod_data_source_block I
_cod_original_sg_symbol_H-M 'P 21/n'
_cod_database_code 2218878
_cod_database_fobs_code 2218878

loop_
_symmetry_equiv_pos_as_xyz
'x, y, z'
'-x+1/2, y+1/2, -z+1/2'
'-x, -y, -z'
'x-1/2, -y-1/2, z-1/2'

loop_
_atom_site_type_symbol
_atom_site_label
_atom_site_fract_x
_atom_site_fract_y
_atom_site_fract_z
_atom_site_U_iso_or_equiv
_atom_site_adp_type
_atom_site_calc_flag
_atom_site_refinement_flags
_atom_site_occupancy
C C1 0.5268(8) 0.58356(18) 0.9109(4) 0.0391(10) Uani d . 1
C C2 0.3925(9) 0.59484(18) 0.7921(5) 0.0435(10) Uani d . 1
C C3 0.4354(12) 0.5627(2) 0.6800(5) 0.0561(13) Uani d . 1
H H3 0.3425 0.5707 0.6014 0.067 Uiso calc R 1
C C4 0.6138(13) 0.5193(2) 0.6847(5) 0.0623(15) Uani d . 1
H H4 0.6438 0.4981 0.6092 0.075 Uiso calc R 1
C C5 0.7482(11) 0.5073(2) 0.8016(5) 0.0576(13) Uani d . 1
H H5 0.8674 0.4776 0.8058 0.069 Uiso calc R 1
C C6 0.7067(10) 0.5393(2) 0.9124(5) 0.0514(12) Uani d . 1
H H6 0.8014 0.5311 0.9904 0.062 Uiso calc R 1
C C7 0.6651(8) 0.63040(19) 1.1158(4) 0.0392(10) Uani d . 1
C C8 0.5627(8) 0.66363(17) 1.2305(4) 0.0377(10) Uani d . 1
C C9 0.6654(10) 0.65413(18) 1.3586(5) 0.0443(11) Uani d . 1
C C10 0.5648(11) 0.6868(2) 1.4611(5) 0.0554(13) Uani d . 1
H H10 0.6293 0.6812 1.5473 0.067 Uiso calc R 1
C C11 0.3720(12) 0.7272(2) 1.4380(6) 0.0632(15) Uani d . 1
H H11 0.3062 0.7481 1.5083 0.076 Uiso calc R 1
C C12 0.2767(11) 0.7365(2) 1.3106(6) 0.0608(14) Uani d . 1
H H12 0.1495 0.7642 1.2945 0.073 Uiso calc R 1
C C13 0.3710(10) 0.7046(2) 1.2075(5) 0.0493(11) Uani d . 1
H H13 0.3054 0.7106 1.1216 0.059 Uiso calc R 1
C C14 0.8698(11) 0.6100(2) 1.3901(5) 0.0549(13) Uani d . 1
H H14A 1.0390 0.6179 1.3461 0.066 Uiso calc R 1
H H14B 0.8010 0.5751 1.3599 0.066 Uiso calc R 1
H H14C 0.9004 0.6086 1.4844 0.066 Uiso calc R 1
N N1 0.4730(7) 0.61465(17) 1.0252(4) 0.0439(9) Uani d . 1
H H1N 0.306(13) 0.623(2) 1.050(5) 0.053 Uiso d . 1
O O1 0.9068(6) 0.61743(16) 1.1044(3) 0.0565(10) Uani d . 1
Cl Cl1 0.1723(3) 0.65063(6) 0.78357(13) 0.0601(6) Uani d . 1

loop_
_atom_site_aniso_label
_atom_site_aniso_U_11
_atom_site_aniso_U_22
_atom_site_aniso_U_33
_atom_site_aniso_U_12
_atom_site_aniso_U_13
_atom_site_aniso_U_23
C1 0.027(2) 0.052(2) 0.038(2) 0.0007(16) 0.0020(16) -0.0012(17)
C2 0.037(2) 0.050(2) 0.043(2) 0.0006(18) -0.0003(18) 0.0006(19)
C3 0.057(3) 0.067(3) 0.044(2) 0.005(2) -0.011(2) -0.004(2)
C4 0.067(3) 0.070(3) 0.050(3) 0.011(3) 0.001(2) -0.019(2)
C5 0.058(3) 0.058(3) 0.057(3) 0.016(2) 0.003(2) -0.005(2)
C6 0.045(3) 0.065(3) 0.044(2) 0.005(2) -0.0031(19) 0.001(2)
C7 0.025(2) 0.058(3) 0.035(2) -0.0011(17) 0.0025(16) 0.0022(18)
C8 0.0257(19) 0.046(2) 0.041(2) -0.0081(16) 0.0057(16) -0.0031(18)
C9 0.040(2) 0.053(3) 0.041(2) -0.0059(18) 0.0039(19) -0.0012(18)
C10 0.058(3) 0.065(3) 0.044(2) -0.014(2) 0.004(2) -0.014(2)
C11 0.058(3) 0.064(3) 0.067(3) -0.001(2) 0.014(3) -0.028(3)
C12 0.048(3) 0.048(3) 0.086(4) 0.001(2) 0.005(3) -0.015(2)
C13 0.039(2) 0.057(3) 0.052(3) 0.0017(19) 0.002(2) 0.001(2)
C14 0.044(3) 0.072(3) 0.048(3) 0.006(2) -0.003(2) 0.007(2)
N1 0.0276(18) 0.066(2) 0.0378(19) 0.0020(16) -0.0001(15) -0.0057(17)
O1 0.0251(16) 0.092(3) 0.0523(19) 0.0015(16) 0.0009(13) -0.0153(18)
Cl1 0.0564(9) 0.0687(10) 0.0551(9) 0.0175(5) -0.0062(6) 0.0061(5)

loop_
_atom_type_symbol
_atom_type_description
_atom_type_scat_dispersion_real
_atom_type_scat_dispersion_imag
_atom_type_scat_source
C C 0.0181 0.0091 'International Tables Vol C Tables 4.2.6.8 and 6.1.1.4'
H H 0.0000 0.0000 'International Tables Vol C Tables 4.2.6.8 and 6.1.1.4'
N N 0.0311 0.0180 'International Tables Vol C Tables 4.2.6.8 and 6.1.1.4'
O O 0.0492 0.0322 'International Tables Vol C Tables 4.2.6.8 and 6.1.1.4'
Cl Cl 0.3639 0.7018 'International Tables Vol C Tables 4.2.6.8 and 6.1.1.4'

loop_
_geom_angle_atom_site_label_1
_geom_angle_atom_site_label_2
_geom_angle_atom_site_label_3
_geom_angle
C2 C1 C6 117.3(4)
C2 C1 N1 120.6(4)
C6 C1 N1 122.1(4)
C1 C2 C3 121.0(4)
C1 C2 Cl1 119.2(3)
C3 C2 Cl1 119.8(4)
C4 C3 C2 120.4(5)
C4 C3 H3 119.8
C2 C3 H3 119.8
C3 C4 C5 119.6(5)
C3 C4 H4 120.2
C5 C4 H4 120.2
C6 C5 C4 120.1(5)
C6 C5 H5 120.0
C4 C5 H5 120.0
C5 C6 C1 121.7(4)
C5 C6 H6 119.1
C1 C6 H6 119.1
O1 C7 N1 121.7(4)
O1 C7 C8 122.5(4)
N1 C7 C8 115.8(3)
C13 C8 C9 120.7(4)
C13 C8 C7 119.2(4)
C9 C8 C7 120.0(4)
C10 C9 C8 117.4(5)
C10 C9 C14 119.3(4)
C8 C9 C14 123.2(4)
C11 C10 C9 121.7(5)
C11 C10 H10 119.2
C9 C10 H10 119.2
C12 C11 C10 120.0(5)
C12 C11 H11 120.0
C10 C11 H11 120.0
C13 C12 C11 119.6(5)
C13 C12 H12 120.2
C11 C12 H12 120.2
C12 C13 C8 120.6(5)
C12 C13 H13 119.7
C8 C13 H13 119.7
C9 C14 H14A 109.5
C9 C14 H14B 109.5
H14A C14 H14B 109.5
C9 C14 H14C 109.5
H14A C14 H14C 109.5
H14B C14 H14C 109.5
C7 N1 C1 124.7(4)
C7 N1 H1N 113(3)
C1 N1 H1N 122(3)

loop_
_geom_bond_atom_site_label_1
_geom_bond_atom_site_label_2
_geom_bond_distance
C1 C2 1.387(6)
C1 C6 1.390(7)
C1 N1 1.402(5)
C2 C3 1.388(7)
C2 Cl1 1.734(5)
C3 C4 1.369(7)
C3 H3 0.9300
C4 C5 1.375(8)
C4 H4 0.9300
C5 C6 1.374(7)
C5 H5 0.9300
C6 H6 0.9300
C7 O1 1.229(5)
C7 N1 1.359(5)
C7 C8 1.497(6)
C8 C13 1.386(7)
C8 C9 1.399(6)
C9 C10 1.394(6)
C9 C14 1.499(7)
C10 C11 1.380(8)
C10 H10 0.9300
C11 C12 1.379(8)
C11 H11 0.9300
C12 C13 1.377(7)
C12 H12 0.9300
C13 H13 0.9300
C14 H14A 0.9600
C14 H14B 0.9600
C14 H14C 0.9600
N1 H1N 0.88(6)

loop_
_geom_hbond_atom_site_label_D
_geom_hbond_atom_site_label_H
_geom_hbond_atom_site_label_A
_geom_hbond_site_symmetry_A
_geom_hbond_distance_DH
_geom_hbond_distance_HA
_geom_hbond_distance_DA
_geom_hbond_angle_DHA
N1 H1N O1 1_455 0.88(6) 2.03(6) 2.886(5) 163(5)

loop_
_geom_torsion_atom_site_label_1
_geom_torsion_atom_site_label_2
_geom_torsion_atom_site_label_3
_geom_torsion_atom_site_label_4
_geom_torsion
C6 C1 C2 C3 0.5(7)
N1 C1 C2 C3 -177.1(4)
C6 C1 C2 Cl1 -178.4(3)
N1 C1 C2 Cl1 3.9(6)
C1 C2 C3 C4 -0.5(8)
Cl1 C2 C3 C4 178.5(4)
C2 C3 C4 C5 0.7(9)
C3 C4 C5 C6 -1.0(9)
C4 C5 C6 C1 1.1(8)
C2 C1 C6 C5 -0.8(7)
N1 C1 C6 C5 176.8(5)
O1 C7 C8 C13 139.0(5)
N1 C7 C8 C13 -41.8(6)
O1 C7 C8 C9 -39.4(6)
N1 C7 C8 C9 139.8(4)
C13 C8 C9 C10 0.8(6)
C7 C8 C9 C10 179.2(4)
C13 C8 C9 C14 179.1(4)
C7 C8 C9 C14 -2.5(6)
C8 C9 C10 C11 -0.2(7)
C14 C9 C10 C11 -178.6(5)
C9 C10 C11 C12 -0.9(8)
C10 C11 C12 C13 1.3(9)
C11 C12 C13 C8 -0.7(8)
C9 C8 C13 C12 -0.4(7)
C7 C8 C13 C12 -178.8(4)
O1 C7 N1 C1 -1.0(7)
C8 C7 N1 C1 179.8(4)
C2 C1 N1 C7 -141.4(5)
C6 C1 N1 C7 41.1(7)

loop_
_cod_related_entry_id
_cod_related_entry_database
_cod_related_entry_code
1 ChemSpider 201692
